data_7220667
loop_
_publ_author_name
'Hu, Xiao-Li'
'Qin, Chao'
'Zhao, Liang'
'Liu, Fu-Hong'
'Shao, Kui-Zhan'
'Su, Zhong-Min'

_publ_section_title
;
 Assembly of Zn-metal organic frameworks based on a N-rich ligand:
 selective sorption for CO2and luminescence sensing of nitro explosives
;
_journal_issue 61
_journal_name_full 'RSC Adv.'
_journal_page_first 49606
_journal_paper_doi 10.1039/C5RA05945C
_journal_volume 5
_journal_year 2015
_chemical_formula_sum 'C18 H9 Br N6 O5 Zn2'
_chemical_formula_weight 599.96
_chemical_name_systematic
;
 ?
;
_space_group_crystal_system monoclinic
_space_group_IT_number 14
_space_group_name_Hall '-P 2ybc'
_space_group_name_H-M_alt 'P 1 21/c 1'
_symmetry_space_group_name_Hall '-P 2ybc'
_symmetry_space_group_name_H-M 'P 1 21/c 1'
_atom_sites_solution_hydrogens geom
_atom_sites_solution_primary direct
_atom_sites_solution_secondary difmap
_audit_creation_method SHELXL-97
_audit_update_record
;
2015-03-27 deposited with the CCDC.
2015-06-03 downloaded from the CCDC.
;
_cell_angle_alpha 90.000(5)
_cell_angle_beta 103.970(5)
_cell_angle_gamma 90.000(5)
_cell_formula_units_Z 4
_cell_length_a 16.279(5)
_cell_length_b 6.820(5)
_cell_length_c 23.711(5)
_cell_measurement_reflns_used 13945
_cell_measurement_temperature 293(2)
_cell_measurement_theta_max 25.00
_cell_measurement_theta_min 1.3
_cell_volume 2555(2)
_computing_cell_refinement 'Bruker SAINT'
_computing_data_collection 'Bruker APEX2'
_computing_data_reduction 'Bruker SAINT'
_computing_molecular_graphics Diamond
_computing_publication_material 'SHELXTL (Sheldrick, 2008)'
_computing_structure_refinement 'SHELXL-97 (Sheldrick, 2008)'
_computing_structure_solution 'SHELXS-97 (Sheldrick, 2008)'
_diffrn_ambient_temperature 293(2)
_diffrn_measured_fraction_theta_full 1.000
_diffrn_measured_fraction_theta_max 1.000
_diffrn_measurement_device_type 'Bruker SMART Apex II CCD Detector'
_diffrn_measurement_method \w
_diffrn_radiation_monochromator graphite
_diffrn_radiation_source 'fine-focus sealed tube'
_diffrn_radiation_type MoK\a
_diffrn_radiation_wavelength 0.71069
_diffrn_reflns_av_R_equivalents 0.0383
_diffrn_reflns_av_sigmaI/netI 0.0423
_diffrn_reflns_limit_h_max 19
_diffrn_reflns_limit_h_min -19
_diffrn_reflns_limit_k_max 7
_diffrn_reflns_limit_k_min -8
_diffrn_reflns_limit_l_max 28
_diffrn_reflns_limit_l_min -18
_diffrn_reflns_number 13945
_diffrn_reflns_theta_full 25.00
_diffrn_reflns_theta_max 25.00
_diffrn_reflns_theta_min 1.29
_exptl_absorpt_coefficient_mu 3.478
_exptl_absorpt_correction_T_max 0.4577
_exptl_absorpt_correction_T_min 0.4101
_exptl_absorpt_correction_type multi-scan
_exptl_absorpt_process_details 'SADABS, Sheldrick (2008)'
_exptl_crystal_colour colorless
_exptl_crystal_density_diffrn 1.560
_exptl_crystal_density_method 'not measured'
_exptl_crystal_description block
_exptl_crystal_F_000 1176
_exptl_crystal_size_max 0.28
_exptl_crystal_size_mid 0.26
_exptl_crystal_size_min 0.24
_platon_squeeze_details
;
;
_refine_diff_density_max 1.528
_refine_diff_density_min -1.790
_refine_diff_density_rms 0.198
_refine_ls_extinction_method none
_refine_ls_goodness_of_fit_ref 1.086
_refine_ls_hydrogen_treatment constr
_refine_ls_matrix_type full
_refine_ls_number_parameters 278
_refine_ls_number_reflns 4489
_refine_ls_number_restraints 55
_refine_ls_restrained_S_all 1.108
_refine_ls_R_factor_all 0.0619
_refine_ls_R_factor_gt 0.0550
_refine_ls_shift/su_max 0.001
_refine_ls_shift/su_mean 0.000
_refine_ls_structure_factor_coef Fsqd
_refine_ls_weighting_details 'calc w=1/[\s^2^(Fo^2^)+(0.1211P)^2^+0.0000P] where P=(Fo^2^+2Fc^2^)/3'
_refine_ls_weighting_scheme calc
_refine_ls_wR_factor_gt 0.1639
_refine_ls_wR_factor_ref 0.1691
_reflns_number_gt 3685
_reflns_number_total 4489
_reflns_threshold_expression >2sigma(I)
_cod_data_source_file c5ra05945c2.cif
_cod_data_source_block 2
_cod_database_code 7220667

loop_
_symmetry_equiv_pos_as_xyz
'x, y, z'
'-x, y+1/2, -z+1/2'
'-x, -y, -z'
'x, -y-1/2, z-1/2'

loop_
_atom_site_label
_atom_site_type_symbol
_atom_site_fract_x
_atom_site_fract_y
_atom_site_fract_z
_atom_site_U_iso_or_equiv
_atom_site_adp_type
_atom_site_occupancy
_atom_site_symmetry_multiplicity
_atom_site_calc_flag
_atom_site_refinement_flags
_atom_site_disorder_assembly
_atom_site_disorder_group
Zn1 Zn 0.17448(3) -0.41947(8) 0.72299(2) 0.0158(2) Uani 1 1 d . . .
Zn2 Zn 0.00321(3) 0.32605(8) 0.75473(2) 0.0126(2) Uani 1 1 d . . .
Br1 Br 0.09178(5) -0.87725(11) 0.57236(3) 0.0487(3) Uani 1 1 d . . .
O3 O 0.0455(2) -0.4065(5) 0.33225(17) 0.0294(9) Uani 1 1 d U . .
O4 O 0.0460(2) -0.7398(5) 0.34115(16) 0.0244(8) Uani 1 1 d U . .
O5 O 0.0817(2) -0.4194(4) 0.76425(15) 0.0128(7) Uani 1 1 d U . .
C8 C 0.2212(3) 0.0747(6) 0.7224(2) 0.0162(10) Uani 1 1 d . . .
O2 O 0.1266(3) -0.4533(6) 0.64027(18) 0.0342(10) Uani 1 1 d U . .
O1 O 0.2527(4) -0.4304(8) 0.6282(3) 0.0651(15) Uani 1 1 d U . .
N1 N 0.1732(2) -0.0876(5) 0.72041(19) 0.0168(9) Uani 1 1 d . A .
C20 C 0.5860(4) 0.0883(12) 0.6588(3) 0.0482(18) Uani 1 1 d U A .
C10 C 0.1792(4) -0.4600(9) 0.6097(3) 0.0330(12) Uani 1 1 d U . .
C17 C 0.0550(4) -0.5640(8) 0.3608(3) 0.0277(13) Uani 1 1 d . . .
C14 C 0.0834(4) -0.5386(9) 0.4257(3) 0.0320(13) Uani 1 1 d . . .
N9 N 0.0979(2) -0.0167(6) 0.72527(18) 0.0166(9) Uani 1 1 d . . .
N2 N 0.1017(2) 0.1703(5) 0.73067(18) 0.0144(8) Uani 1 1 d . . .
N12 N 0.7026(3) 0.0848(6) 0.7319(2) 0.0197(10) Uani 1 1 d . . .
C16 C 0.1027(3) -0.6666(8) 0.5236(3) 0.0273(12) Uani 1 1 d . . .
C18 C 0.6350(3) 0.0818(7) 0.7530(2) 0.0219(12) Uani 1 1 d . A .
H18 H 0.6360 0.0790 0.7924 0.026 Uiso 1 1 calc R . .
C12 C 0.1490(4) -0.3465(10) 0.5069(3) 0.0412(16) Uani 1 1 d . . .
H12 H 0.1745 -0.2290 0.5214 0.049 Uiso 1 1 calc R . .
N3 N 0.1787(2) 0.2341(6) 0.72991(19) 0.0172(9) Uani 1 1 d . . .
C11 C 0.1444(4) -0.4968(9) 0.5458(3) 0.0324(13) Uani 1 1 d . . .
C13 C 0.1182(4) -0.3644(9) 0.4490(3) 0.0399(15) Uani 1 1 d . . .
H13 H 0.1205 -0.2583 0.4248 0.048 Uiso 1 1 calc R . .
C15 C 0.0741(4) -0.6967(9) 0.4644(3) 0.0327(13) Uani 1 1 d . . .
H15 H 0.0495 -0.8152 0.4499 0.039 Uiso 1 1 calc R . .
C19 C 0.6688(4) 0.0852(14) 0.6740(3) 0.063(3) Uani 1 1 d . . .
H19 H 0.7018 0.0834 0.6470 0.076 Uiso 1 1 calc R . .
N10 N 0.5661(2) 0.0833(6) 0.7111(2) 0.0237(10) Uani 1 1 d . . .
C1 C 0.3115(2) 0.0580(5) 0.71940(15) 0.0152(10) Uani 0.50 1 d PGU A 1
C2A C 0.3740(2) 0.0892(6) 0.76876(14) 0.0307(13) Uani 0.50 1 d PGU A 1
H2A H 0.3601 0.1102 0.8041 0.037 Uiso 0.50 1 calc PR A 1
C3A C 0.45719(19) 0.0894(6) 0.76612(14) 0.0274(12) Uani 0.50 1 d PGU A 1
H3A H 0.4997 0.1106 0.7996 0.033 Uiso 0.50 1 calc PR A 1
C4A C 0.4778(2) 0.0585(6) 0.71411(15) 0.0159(11) Uani 0.50 1 d PGU A 1
C5A C 0.4152(2) 0.0272(7) 0.66476(16) 0.032(2) Uani 0.50 1 d PGU A 1
H5A H 0.4292 0.0062 0.6295 0.039 Uiso 0.50 1 calc PR A 1
C6A C 0.3321(2) 0.0270(7) 0.66739(16) 0.0297(19) Uani 0.50 1 d PGU A 1
H6A H 0.2896 0.0058 0.6339 0.036 Uiso 0.50 1 calc PR A 1
C1B C 0.3113(2) 0.0862(5) 0.71949(15) 0.0152(10) Uani 0.50 1 d PGU A 2
C2B C 0.3748(2) 0.0904(6) 0.76989(15) 0.0307(13) Uani 0.50 1 d PGU A 2
H2B H 0.3612 0.0895 0.8058 0.037 Uiso 0.50 1 calc PR A 2
C3B C 0.4583(2) 0.0960(6) 0.76705(15) 0.0274(12) Uani 0.50 1 d PGU A 2
H3B H 0.5011 0.0989 0.8011 0.033 Uiso 0.50 1 calc PR A 2
C4B C 0.4784(2) 0.0974(6) 0.71379(15) 0.0159(11) Uani 0.50 1 d PGU A 2
C5B C 0.4149(2) 0.0931(7) 0.66338(15) 0.032(2) Uani 0.50 1 d PGU A 2
H5B H 0.4285 0.0940 0.6275 0.039 Uiso 0.50 1 calc PR A 2
C6B C 0.3314(2) 0.0875(7) 0.66623(15) 0.0297(19) Uani 0.50 1 d PGU A 2
H6B H 0.2885 0.0847 0.6322 0.036 Uiso 0.50 1 calc PR A 2

loop_
_atom_site_aniso_label
_atom_site_aniso_U_11
_atom_site_aniso_U_22
_atom_site_aniso_U_33
_atom_site_aniso_U_23
_atom_site_aniso_U_13
_atom_site_aniso_U_12
Zn1 0.0076(3) 0.0223(4) 0.0175(4) -0.0040(2) 0.0034(2) -0.0008(2)
Zn2 0.0103(3) 0.0120(4) 0.0162(3) 0.0008(2) 0.0044(2) 0.00164(19)
Br1 0.0697(5) 0.0414(4) 0.0317(4) 0.0063(3) 0.0060(4) -0.0120(3)
O3 0.034(2) 0.029(2) 0.019(2) 0.0091(16) -0.0064(18) -0.0101(16)
O4 0.034(2) 0.0217(19) 0.0156(18) -0.0005(15) 0.0014(16) -0.0033(15)
O5 0.0127(16) 0.0094(15) 0.0167(17) 0.0001(12) 0.0045(14) 0.0009(11)
C8 0.010(2) 0.018(2) 0.022(3) -0.002(2) 0.005(2) -0.0002(17)
O2 0.046(3) 0.036(2) 0.017(2) -0.0059(18) 0.0017(19) -0.0055(18)
O1 0.0563(19) 0.081(2) 0.057(2) -0.0060(17) 0.0111(17) -0.0023(16)
N1 0.009(2) 0.011(2) 0.031(3) -0.0014(17) 0.0070(19) 0.0000(14)
C20 0.022(3) 0.090(4) 0.034(3) 0.001(3) 0.010(3) 0.001(3)
C10 0.047(2) 0.032(3) 0.021(3) -0.002(2) 0.010(3) 0.005(3)
C17 0.028(3) 0.030(3) 0.025(3) -0.002(2) 0.006(3) 0.001(2)
C14 0.042(4) 0.030(3) 0.024(3) 0.005(3) 0.008(3) 0.005(3)
N9 0.013(2) 0.0140(19) 0.023(2) -0.0045(18) 0.0062(18) -0.0003(16)
N2 0.0143(19) 0.0129(19) 0.017(2) 0.0028(16) 0.0059(17) -0.0003(15)
N12 0.011(2) 0.021(2) 0.028(3) 0.0022(18) 0.0051(19) 0.0035(15)
C16 0.028(3) 0.030(3) 0.025(3) -0.003(2) 0.009(2) -0.002(2)
C18 0.016(3) 0.026(3) 0.023(3) 0.005(2) 0.004(2) 0.002(2)
C12 0.060(4) 0.033(3) 0.028(4) -0.004(3) 0.006(3) -0.007(3)
N3 0.014(2) 0.014(2) 0.024(2) 0.0014(17) 0.0055(18) -0.0012(16)
C11 0.041(3) 0.034(3) 0.024(3) -0.004(3) 0.011(3) -0.007(3)
C13 0.054(4) 0.030(3) 0.037(4) 0.000(3) 0.012(3) -0.004(3)
C15 0.030(3) 0.040(3) 0.029(3) -0.009(3) 0.008(3) -0.010(3)
C19 0.021(3) 0.142(9) 0.029(4) -0.008(4) 0.011(3) -0.001(4)
N10 0.005(2) 0.040(3) 0.025(3) 0.002(2) 0.0020(19) -0.0014(17)
C1 0.008(2) 0.009(2) 0.029(3) -0.001(2) 0.005(2) 0.0007(17)
C2A 0.020(3) 0.048(4) 0.026(3) -0.003(3) 0.009(2) -0.005(2)
C3A 0.010(2) 0.043(3) 0.028(3) -0.001(3) 0.003(2) 0.002(2)
C4A 0.010(2) 0.008(3) 0.031(3) 0.002(2) 0.006(2) 0.0000(19)
C5A 0.017(3) 0.051(7) 0.031(3) -0.004(4) 0.009(3) 0.008(3)
C6A 0.017(3) 0.041(6) 0.028(3) 0.005(3) -0.001(3) -0.008(3)
C1B 0.008(2) 0.009(2) 0.029(3) -0.001(2) 0.005(2) 0.0007(17)
C2B 0.020(3) 0.048(4) 0.026(3) -0.003(3) 0.009(2) -0.005(2)
C3B 0.010(2) 0.043(3) 0.028(3) -0.001(3) 0.003(2) 0.002(2)
C4B 0.010(2) 0.008(3) 0.031(3) 0.002(2) 0.006(2) 0.0000(19)
C5B 0.017(3) 0.051(7) 0.031(3) -0.004(4) 0.009(3) 0.008(3)
C6B 0.017(3) 0.041(6) 0.028(3) 0.005(3) -0.001(3) -0.008(3)

loop_
_atom_type_symbol
_atom_type_description
_atom_type_scat_dispersion_real
_atom_type_scat_dispersion_imag
_atom_type_scat_source
C C 0.0033 0.0016 'International Tables Vol C Tables 4.2.6.8 and 6.1.1.4'
H H 0.0000 0.0000 'International Tables Vol C Tables 4.2.6.8 and 6.1.1.4'
N N 0.0061 0.0033 'International Tables Vol C Tables 4.2.6.8 and 6.1.1.4'
O O 0.0106 0.0060 'International Tables Vol C Tables 4.2.6.8 and 6.1.1.4'
Zn Zn 0.2839 1.4301 'International Tables Vol C Tables 4.2.6.8 and 6.1.1.4'
Br Br -0.2901 2.4595 'International Tables Vol C Tables 4.2.6.8 and 6.1.1.4'

loop_
_geom_angle_atom_site_label_1
_geom_angle_atom_site_label_2
_geom_angle_atom_site_label_3
_geom_angle
_geom_angle_site_symmetry_1
_geom_angle_site_symmetry_3
O2 Zn1 O5 109.24(17) . .
O2 Zn1 N12 129.69(18) . 2_646
O5 Zn1 N12 120.71(16) . 2_646
O2 Zn1 N1 95.31(17) . .
O5 Zn1 N1 90.57(13) . .
N12 Zn1 N1 90.07(15) 2_646 .
O2 Zn1 N3 87.10(16) . 1_545
O5 Zn1 N3 88.81(12) . 1_545
N12 Zn1 N3 88.24(15) 2_646 1_545
N1 Zn1 N3 177.58(16) . 1_545
O4 Zn2 O3 177.24(14) 4_556 3_556
O4 Zn2 N9 90.93(15) 4_556 2_556
O3 Zn2 N9 87.58(16) 3_556 2_556
O4 Zn2 N2 91.61(15) 4_556 .
O3 Zn2 N2 89.86(16) 3_556 .
N9 Zn2 N2 177.40(16) 2_556 .
O4 Zn2 O5 94.35(14) 4_556 1_565
O3 Zn2 O5 88.04(14) 3_556 1_565
N9 Zn2 O5 92.42(14) 2_556 1_565
N2 Zn2 O5 87.92(14) . 1_565
O4 Zn2 O5 91.82(14) 4_556 2_556
O3 Zn2 O5 85.79(14) 3_556 2_556
N9 Zn2 O5 86.89(14) 2_556 2_556
N2 Zn2 O5 92.49(14) . 2_556
O5 Zn2 O5 173.81(6) 1_565 2_556
C17 O3 Zn2 136.2(4) . 3_556
C17 O4 Zn2 127.1(4) . 4
Zn1 O5 Zn2 117.00(14) . 1_545
Zn1 O5 Zn2 115.09(14) . 2_546
Zn2 O5 Zn2 105.85(14) 1_545 2_546
N3 C8 N1 111.2(4) . .
N3 C8 C1B 121.1(4) . .
N1 C8 C1B 127.7(4) . .
N3 C8 C1 128.4(4) . .
N1 C8 C1 120.3(4) . .
C1B C8 C1 7.4 . .
C10 O2 Zn1 115.2(4) . .
N9 N1 C8 103.5(4) . .
N9 N1 Zn1 111.0(3) . .
C8 N1 Zn1 144.8(3) . .
C19 C20 N10 101.9(6) . .
O1 C10 O2 123.4(6) . .
O1 C10 C11 120.1(6) . .
O2 C10 C11 116.4(6) . .
O3 C17 O4 127.8(5) . .
O3 C17 C14 114.8(5) . .
O4 C17 C14 117.4(5) . .
C13 C14 C15 119.0(6) . .
C13 C14 C17 120.4(5) . .
C15 C14 C17 120.6(5) . .
N2 N9 N1 110.0(3) . .
N2 N9 Zn2 120.3(3) . 2_546
N1 N9 Zn2 127.7(3) . 2_546
N9 N2 N3 110.3(3) . .
N9 N2 Zn2 120.4(3) . .
N3 N2 Zn2 128.1(3) . .
C18 N12 C19 102.3(5) . .
C18 N12 Zn1 127.6(4) . 2_656
C19 N12 Zn1 130.1(4) . 2_656
C11 C16 C15 121.8(5) . .
C11 C16 Br1 121.1(5) . .
C15 C16 Br1 116.9(4) . .
N10 C18 N12 110.8(5) . .
C13 C12 C11 122.8(6) . .
C8 N3 N2 104.9(4) . .
C8 N3 Zn1 144.9(3) . 1_565
N2 N3 Zn1 108.4(3) . 1_565
C16 C11 C12 117.6(6) . .
C16 C11 C10 123.7(5) . .
C12 C11 C10 118.5(5) . .
C12 C13 C14 120.3(6) . .
C16 C15 C14 118.1(5) . .
C20 C19 N12 114.7(6) . .
C18 N10 C20 110.2(5) . .
C18 N10 C4B 129.9(4) . .
C20 N10 C4B 119.6(5) . .
C18 N10 C4A 129.3(4) . .
C20 N10 C4A 120.1(5) . .
C4B N10 C4A 10.4 . .
C2A C1 C6A 120.0 . .
C2A C1 C8 119.0(3) . .
C6A C1 C8 120.8(3) . .
C1 C2A C3A 120.0 . .
C2A C3A C4A 120.0 . .
C5A C4A C3A 120.0 . .
C5A C4A N10 120.8(3) . .
C3A C4A N10 118.8(3) . .
C4A C5A C6A 120.0 . .
C5A C6A C1 120.0 . .
C2B C1B C6B 120.0 . .
C2B C1B C8 120.1(3) . .
C6B C1B C8 119.9(3) . .
C3B C2B C1B 120.0 . .
C2B C3B C4B 120.0 . .
C5B C4B C3B 120.0 . .
C5B C4B N10 120.1(3) . .
C3B C4B N10 119.6(3) . .
C4B C5B C6B 120.0 . .
C5B C6B C1B 120.0 . .

loop_
_geom_bond_atom_site_label_1
_geom_bond_atom_site_label_2
_geom_bond_distance
_geom_bond_site_symmetry_2
Zn1 O2 1.942(4) .
Zn1 O5 1.988(3) .
Zn1 N12 2.028(4) 2_646
Zn1 N1 2.264(4) .
Zn1 N3 2.368(4) 1_545
Zn2 O4 2.083(4) 4_556
Zn2 O3 2.096(4) 3_556
Zn2 N9 2.112(4) 2_556
Zn2 N2 2.113(4) .
Zn2 O5 2.135(3) 1_565
Zn2 O5 2.148(3) 2_556
Br1 C16 1.880(6) .
O3 C17 1.259(7) .
O3 Zn2 2.096(4) 3_556
O4 C17 1.283(6) .
O4 Zn2 2.083(4) 4
O5 Zn2 2.135(3) 1_545
O5 Zn2 2.148(3) 2_546
C8 N3 1.324(6) .
C8 N1 1.349(6) .
C8 C1B 1.486(5) .
C8 C1 1.492(5) .
O2 C10 1.250(7) .
O1 C10 1.188(8) .
N1 N9 1.348(5) .
C20 C19 1.310(9) .
C20 N10 1.355(8) .
C10 C11 1.504(8) .
C17 C14 1.505(8) .
C14 C13 1.374(9) .
C14 C15 1.448(8) .
N9 N2 1.282(6) .
N9 Zn2 2.112(4) 2_546
N2 N3 1.332(5) .
N12 C18 1.314(6) .
N12 C19 1.352(9) .
N12 Zn1 2.028(4) 2_656
C16 C11 1.381(8) .
C16 C15 1.382(8) .
C18 N10 1.306(7) .
C12 C13 1.347(9) .
C12 C11 1.394(9) .
N3 Zn1 2.368(4) 1_565
N10 C4B 1.448(5) .
N10 C4A 1.467(5) .
C1 C2A 1.370(2) .
C1 C6A 1.370(2) .
C2A C3A 1.370(2) .
C3A C4A 1.370(2) .
C4A C5A 1.370(2) .
C5A C6A 1.370(2) .
C1B C2B 1.379(2) .
C1B C6B 1.379(2) .
C2B C3B 1.379(2) .
C3B C4B 1.379(2) .
C4B C5B 1.379(2) .
C5B C6B 1.379(2) .

loop_
_platon_squeeze_void_nr
_platon_squeeze_void_average_x
_platon_squeeze_void_average_y
_platon_squeeze_void_average_z
_platon_squeeze_void_volume
_platon_squeeze_void_count_electrons
_platon_squeeze_void_content
1 0.500 -0.027 0.500 389 15 ' '
2 0.500 -0.009 1.000 389 15 ' '
